data_2216052
loop_
_publ_author_name
'Fernandes, Philippe'
'Bardin, Julie'
'Johnston, Andrea'
'Florence, Alastair J.'
'Leech, Charlotte K.'
'David, William I. F.'
'Shankland, Kenneth'

_publ_section_title
;
 Carbamazepine trifluoroacetic acid solvate
;
_journal_coeditor_code LW2031
_journal_issue 11
_journal_name_full 'Acta Crystallographica Section E'
_journal_page_first o4269
_journal_page_last o4269
_journal_paper_doi 10.1107/S1600536807045333
_journal_volume 63
_journal_year 2007
_chemical_formula_iupac 'C15 H12 N2 O, C2 H F3 O2'
_chemical_formula_moiety 'C15 H12 N2 O, C2 H F3 O2'
_chemical_formula_sum 'C17 H13 F3 N2 O3'
_chemical_formula_weight 350.29
_chemical_name_common 'Carbamazepine trifluoroacetic acid solvate'
_chemical_name_systematic
;
5<i>H</i>-dibenzo[b,f]azepine-5-carboxamide trifluoroacetic acid solvate
;
_space_group_IT_number 14
_symmetry_cell_setting monoclinic
_symmetry_space_group_name_Hall '-P 2yn'
_symmetry_space_group_name_H-M 'P 1 21/n 1'
_atom_sites_solution_hydrogens difmap
_atom_sites_solution_primary direct
_atom_sites_solution_secondary difmap
_cell_angle_alpha 90.00
_cell_angle_beta 101.735(3)
_cell_angle_gamma 90.00
_cell_formula_units_Z 4
_cell_length_a 15.0142(4)
_cell_length_b 5.28710(10)
_cell_length_c 20.2489(6)
_cell_measurement_reflns_used 5963
_cell_measurement_temperature 150(2)
_cell_measurement_theta_max 28.5791
_cell_measurement_theta_min 2.7447
_cell_volume 1573.79(7)
_computing_cell_refinement 'CrysAlis RED (Oxford Diffraction, 2006)'
_computing_data_collection 'CrysAlis CCD (Oxford Diffraction, 2006)'
_computing_data_reduction 'CrysAlis RED (Oxford Diffraction, 2006)'
_computing_molecular_graphics 'PLATON (Spek, 2003) and ORTEP-3 (Farrugia, 1997)'
_computing_publication_material 'enCIFer (Allen <i>et al.</i>,  2004) and publCIF (Westrip, 2007)'
_computing_structure_refinement 'SHELXL97 (Sheldrick, 1997)'
_computing_structure_solution 'SHELXS97 (Sheldrick, 1997)'
_diffrn_ambient_temperature 150(2)
_diffrn_detector_area_resol_mean 15.9745
_diffrn_measured_fraction_theta_full 0.999
_diffrn_measured_fraction_theta_max 0.999
_diffrn_measurement_device_type 'Oxford Diffraction Gemini'
_diffrn_measurement_method '\f and \w'
_diffrn_radiation_monochromator graphite
_diffrn_radiation_source 'Enhance (Mo) X-ray Source'
_diffrn_radiation_type MoK\a
_diffrn_radiation_wavelength 0.71073
_diffrn_reflns_av_R_equivalents 0.0357
_diffrn_reflns_av_sigmaI/netI 0.0307
_diffrn_reflns_limit_h_max 18
_diffrn_reflns_limit_h_min -18
_diffrn_reflns_limit_k_max 6
_diffrn_reflns_limit_k_min -6
_diffrn_reflns_limit_l_max 25
_diffrn_reflns_limit_l_min -25
_diffrn_reflns_number 14283
_diffrn_reflns_theta_full 26.37
_diffrn_reflns_theta_max 26.37
_diffrn_reflns_theta_min 2.77
_diffrn_standards_number 0
_exptl_absorpt_coefficient_mu 0.126
_exptl_absorpt_correction_T_max 1.00000
_exptl_absorpt_correction_T_min 0.91367
_exptl_absorpt_correction_type multi-scan
_exptl_absorpt_process_details '(CrysAlis RED; Oxford Diffraction, 2006)'
_exptl_crystal_colour colourless
_exptl_crystal_density_diffrn 1.478
_exptl_crystal_density_method 'not measured'
_exptl_crystal_description block
_exptl_crystal_F_000 720
_exptl_crystal_size_max 0.26
_exptl_crystal_size_mid 0.12
_exptl_crystal_size_min 0.10
_refine_diff_density_max 0.182
_refine_diff_density_min -0.201
_refine_ls_extinction_method none
_refine_ls_goodness_of_fit_ref 1.089
_refine_ls_hydrogen_treatment mixed
_refine_ls_matrix_type full
_refine_ls_number_parameters 266
_refine_ls_number_reflns 3219
_refine_ls_number_restraints 31
_refine_ls_restrained_S_all 1.288
_refine_ls_R_factor_all 0.0589
_refine_ls_R_factor_gt 0.0386
_refine_ls_shift/su_max 0.000
_refine_ls_shift/su_mean 0.000
_refine_ls_structure_factor_coef Fsqd
_refine_ls_weighting_details 'calc w=1/[\s^2^(Fo^2^)+(0.0497P)^2^+0.1509P] where P=(Fo^2^+2Fc^2^)/3'
_refine_ls_weighting_scheme calc
_refine_ls_wR_factor_gt 0.0937
_refine_ls_wR_factor_ref 0.1018
_reflns_number_gt 2345
_reflns_number_total 3219
_reflns_threshold_expression I>2sigma(I)
_cod_data_source_file lw2031.cif
_cod_data_source_block I
_cod_depositor_comments
;
The following automatic conversions were performed:
'_symmetry_cell_setting' value 'Monoclinic' changed to 'monoclinic'
according to '/home/saulius/struct/CIF-dictionaries/cif_core.dic'
dictionary named 'cif_core.dic' version 2.4.1 from 2010-06-29.

Automatic conversion script
Id: cif_fix_enum 1527 2010-12-29 10:47:43Z saulius 

The following automatic conversions were performed:

'_symmetry_cell_setting' value 'Monoclinic' changed to 'monoclinic'
according to /home/saulius/struct/CIF-dictionaries/cif_core.dic
dictionary named 'cif_core.dic' version 2.4.1 from 2010-06-29.

Automatic conversion script
Id: cif_fix_values 1715 2011-07-08 13:25:40Z adriana 
;
_cod_original_sg_symbol_H-M 'P 21/n '
_cod_database_code 2216052
_cod_database_fobs_code 2216052

loop_
_symmetry_equiv_pos_as_xyz
'x, y, z'
'-x+1/2, y+1/2, -z+1/2'
'-x, -y, -z'
'x-1/2, -y-1/2, z-1/2'

loop_
_atom_site_type_symbol
_atom_site_label
_atom_site_fract_x
_atom_site_fract_y
_atom_site_fract_z
_atom_site_U_iso_or_equiv
_atom_site_adp_type
_atom_site_calc_flag
_atom_site_refinement_flags
_atom_site_occupancy
_atom_site_disorder_assembly
_atom_site_disorder_group
O O1 0.61349(8) 0.1916(2) 0.88720(6) 0.0347(3) Uani d . 1 . .
O O2 0.73657(9) -0.1001(3) 0.93120(6) 0.0425(4) Uani d D 1 . .
N N1 0.50894(9) 0.3825(3) 0.80755(7) 0.0278(3) Uani d . 1 . .
C C15 0.58756(12) 0.2517(3) 0.82554(8) 0.0277(4) Uani d . 1 . .
N N2 0.63435(12) 0.1896(3) 0.77939(9) 0.0370(4) Uani d . 1 . .
C C1 0.45500(12) 0.4356(3) 0.85706(8) 0.0281(4) Uani d . 1 . .
C C13 0.49565(13) 0.6039(3) 0.69997(9) 0.0343(4) Uani d . 1 . .
H H10 0.5419 0.7178 0.7206 0.041 Uiso calc R 1 . .
C C8 0.35742(12) 0.0624(3) 0.74805(9) 0.0336(4) Uani d . 1 . .
H H6 0.3343 -0.0869 0.7245 0.040 Uiso calc R 1 . .
C C3 0.43009(13) 0.6803(4) 0.95088(9) 0.0367(5) Uani d . 1 . .
H H2 0.4455 0.8194 0.9807 0.044 Uiso calc R 1 . .
C C9 0.39615(12) 0.2490(3) 0.70935(9) 0.0294(4) Uani d . 1 . .
C C7 0.35033(12) 0.0752(3) 0.81274(9) 0.0330(4) Uani d . 1 . .
H H5 0.3216 -0.0643 0.8294 0.040 Uiso calc R 1 . .
O O3 0.78814(11) -0.1266(3) 0.83537(7) 0.0581(5) Uani d . 1 . .
C C2 0.47840(12) 0.6364(3) 0.90077(9) 0.0321(4) Uani d . 1 . .
H H1 0.5276 0.7439 0.8964 0.038 Uiso calc R 1 . .
C C10 0.36087(12) 0.2735(4) 0.63999(9) 0.0348(4) Uani d . 1 . .
H H7 0.3151 0.1593 0.6187 0.042 Uiso calc R 1 . .
C C6 0.38155(11) 0.2784(3) 0.86079(8) 0.0292(4) Uani d . 1 . .
C C5 0.33566(12) 0.3238(4) 0.91326(9) 0.0353(4) Uani d . 1 . .
H H4 0.2870 0.2156 0.9184 0.042 Uiso calc R 1 . .
C C16 0.78678(13) -0.1839(4) 0.89305(10) 0.0378(5) Uani d . 1 A .
C C4 0.35940(13) 0.5216(4) 0.95756(9) 0.0380(5) Uani d . 1 . .
H H3 0.3271 0.5489 0.9927 0.046 Uiso calc R 1 . .
C C14 0.46605(11) 0.4149(3) 0.73755(8) 0.0280(4) Uani d . 1 . .
C C12 0.45728(13) 0.6257(4) 0.63196(9) 0.0391(5) Uani d . 1 . .
H H9 0.4768 0.7558 0.6058 0.047 Uiso calc R 1 . .
C C11 0.39068(13) 0.4580(4) 0.60228(9) 0.0383(5) Uani d . 1 . .
H H8 0.3654 0.4706 0.5554 0.046 Uiso calc R 1 . .
C C17 0.85526(15) -0.3839(4) 0.92652(11) 0.0485(6) Uani d D 1 . .
F F1 0.8383(4) -0.4625(10) 0.9861(2) 0.0683(15) Uani d PD 0.531(10) A 1
F F2 0.8464(4) -0.5985(7) 0.8905(2) 0.0780(18) Uani d PD 0.531(10) A 1
F F3 0.9375(2) -0.3149(10) 0.9393(4) 0.078(2) Uani d PD 0.531(10) A 1
F F2A 0.9013(5) -0.4712(16) 0.88091(17) 0.093(3) Uani d PD 0.469(10) A 2
F F1A 0.8259(5) -0.5511(14) 0.9580(6) 0.125(4) Uani d PD 0.469(10) A 2
F F3A 0.9226(4) -0.2545(11) 0.9669(3) 0.089(2) Uani d PD 0.469(10) A 2
H H11 0.6226(15) 0.257(4) 0.7391(12) 0.052(7) Uiso d . 1 . .
H H12 0.6879(16) 0.108(4) 0.7928(11) 0.055(7) Uiso d . 1 . .
H H13 0.6928(16) 0.008(4) 0.9118(12) 0.084(8) Uiso d D 1 . .

loop_
_atom_site_aniso_label
_atom_site_aniso_U_11
_atom_site_aniso_U_22
_atom_site_aniso_U_33
_atom_site_aniso_U_12
_atom_site_aniso_U_13
_atom_site_aniso_U_23
O1 0.0331(7) 0.0466(8) 0.0232(7) 0.0093(6) 0.0028(5) 0.0017(6)
O2 0.0423(8) 0.0537(9) 0.0320(7) 0.0178(7) 0.0083(6) 0.0050(6)
N1 0.0255(7) 0.0352(8) 0.0212(8) 0.0000(6) 0.0015(6) 0.0017(6)
C15 0.0262(9) 0.0312(9) 0.0244(9) -0.0030(7) 0.0022(7) -0.0009(8)
N2 0.0327(9) 0.0523(10) 0.0259(9) 0.0084(8) 0.0056(7) 0.0033(8)
C1 0.0277(9) 0.0325(10) 0.0220(9) 0.0067(7) 0.0003(7) 0.0047(7)
C13 0.0376(10) 0.0366(10) 0.0278(10) -0.0031(8) 0.0048(8) -0.0002(8)
C8 0.0329(10) 0.0301(10) 0.0358(11) -0.0015(8) 0.0021(8) -0.0022(8)
C3 0.0438(11) 0.0375(11) 0.0254(10) 0.0082(9) -0.0008(8) -0.0006(8)
C9 0.0286(9) 0.0305(9) 0.0277(10) 0.0023(7) 0.0026(7) -0.0004(7)
C7 0.0295(9) 0.0322(10) 0.0359(11) -0.0018(8) 0.0031(8) 0.0056(8)
O3 0.0580(10) 0.0832(11) 0.0354(9) 0.0306(9) 0.0153(7) 0.0042(8)
C2 0.0353(10) 0.0326(10) 0.0257(9) 0.0014(8) 0.0002(8) 0.0048(8)
C10 0.0296(9) 0.0432(11) 0.0291(10) 0.0000(8) -0.0002(8) -0.0039(9)
C6 0.0265(9) 0.0314(10) 0.0277(9) 0.0046(7) 0.0010(7) 0.0059(8)
C5 0.0270(9) 0.0470(11) 0.0309(10) 0.0034(8) 0.0037(8) 0.0080(9)
C16 0.0353(10) 0.0465(12) 0.0309(11) 0.0059(9) 0.0050(8) -0.0051(9)
C4 0.0353(10) 0.0512(12) 0.0263(10) 0.0138(9) 0.0033(8) 0.0043(9)
C14 0.0270(9) 0.0331(10) 0.0231(9) 0.0031(7) 0.0032(7) -0.0002(7)
C12 0.0444(11) 0.0426(11) 0.0310(10) 0.0024(9) 0.0092(9) 0.0084(9)
C11 0.0387(11) 0.0496(12) 0.0245(10) 0.0067(9) 0.0013(8) 0.0016(9)
C17 0.0459(13) 0.0552(14) 0.0436(13) 0.0144(11) 0.0071(11) -0.0038(12)
F1 0.078(3) 0.068(3) 0.062(2) 0.043(2) 0.0242(17) 0.0320(19)
F2 0.090(3) 0.051(2) 0.090(3) 0.022(2) 0.009(2) -0.0199(18)
F3 0.0276(16) 0.068(3) 0.137(6) 0.0041(16) 0.015(2) 0.043(3)
F2A 0.104(5) 0.119(5) 0.057(2) 0.082(5) 0.016(2) -0.002(3)
F1A 0.083(4) 0.061(4) 0.252(11) 0.030(3) 0.082(6) 0.076(6)
F3A 0.062(3) 0.134(4) 0.061(3) 0.048(3) -0.015(2) -0.011(2)

loop_
_atom_type_symbol
_atom_type_description
_atom_type_scat_dispersion_real
_atom_type_scat_dispersion_imag
_atom_type_scat_source
C C 0.0033 0.0016 'International Tables Vol C Tables 4.2.6.8 and 6.1.1.4'
H H 0.0000 0.0000 'International Tables Vol C Tables 4.2.6.8 and 6.1.1.4'
N N 0.0061 0.0033 'International Tables Vol C Tables 4.2.6.8 and 6.1.1.4'
O O 0.0106 0.0060 'International Tables Vol C Tables 4.2.6.8 and 6.1.1.4'
F F 0.0171 0.0103 'International Tables Vol C Tables 4.2.6.8 and 6.1.1.4'

loop_
_geom_angle_atom_site_label_1
_geom_angle_atom_site_label_2
_geom_angle_atom_site_label_3
_geom_angle
C16 O2 H13 115.4(14)
C15 N1 C1 119.75(13)
C15 N1 C14 121.05(14)
C1 N1 C14 117.35(13)
O1 C15 N2 122.21(16)
O1 C15 N1 117.95(15)
N2 C15 N1 119.84(16)
C15 N2 H11 121.6(14)
C15 N2 H12 118.4(14)
H11 N2 H12 118(2)
C2 C1 C6 121.60(17)
C2 C1 N1 119.38(16)
C6 C1 N1 118.99(15)
C14 C13 C12 119.48(17)
C14 C13 H10 120.3
C12 C13 H10 120.3
C7 C8 C9 127.90(17)
C7 C8 H6 116.0
C9 C8 H6 116.0
C4 C3 C2 119.91(18)
C4 C3 H2 120.0
C2 C3 H2 120.0
C14 C9 C10 116.76(16)
C14 C9 C8 123.75(16)
C10 C9 C8 119.46(16)
C8 C7 C6 127.64(17)
C8 C7 H5 116.2
C6 C7 H5 116.2
C1 C2 C3 119.78(18)
C1 C2 H1 120.1
C3 C2 H1 120.1
C11 C10 C9 121.66(17)
C11 C10 H7 119.2
C9 C10 H7 119.2
C1 C6 C5 117.10(16)
C1 C6 C7 123.50(16)
C5 C6 C7 119.39(17)
C4 C5 C6 121.51(18)
C4 C5 H4 119.2
C6 C5 H4 119.2
O3 C16 O2 129.10(18)
O3 C16 C17 117.23(18)
O2 C16 C17 113.66(17)
C5 C4 C3 120.00(18)
C5 C4 H3 120.0
C3 C4 H3 120.0
C13 C14 C9 121.82(16)
C13 C14 N1 119.83(15)
C9 C14 N1 118.34(15)
C11 C12 C13 119.85(18)
C11 C12 H9 120.1
C13 C12 H9 120.1
C10 C11 C12 120.34(17)
C10 C11 H8 119.8
C12 C11 H8 119.8
F3 C17 F2 110.0(3)
F1A C17 F2A 113.6(4)
F3 C17 F1 105.0(4)
F2 C17 F1 102.1(3)
F1A C17 F3A 110.8(5)
F2A C17 F3A 99.5(3)
F1A C17 C16 116.6(4)
F3 C17 C16 115.6(3)
F2 C17 C16 111.1(2)
F2A C17 C16 109.0(2)
F1 C17 C16 112.1(3)
F3A C17 C16 105.7(3)

loop_
_geom_bond_atom_site_label_1
_geom_bond_atom_site_label_2
_geom_bond_distance
O1 C15 1.2704(19)
O2 C16 1.264(2)
O2 H13 0.900(19)
N1 C15 1.353(2)
N1 C1 1.439(2)
N1 C14 1.443(2)
C15 N2 1.320(2)
N2 H11 0.88(2)
N2 H12 0.90(2)
C1 C2 1.381(2)
C1 C6 1.395(2)
C13 C14 1.383(2)
C13 C12 1.385(3)
C13 H10 0.9500
C8 C7 1.337(2)
C8 C9 1.453(3)
C8 H6 0.9500
C3 C4 1.381(3)
C3 C2 1.382(3)
C3 H2 0.9500
C9 C14 1.398(2)
C9 C10 1.403(2)
C7 C6 1.461(2)
C7 H5 0.9500
O3 C16 1.211(2)
C2 H1 0.9500
C10 C11 1.369(3)
C10 H7 0.9500
C6 C5 1.400(3)
C5 C4 1.377(3)
C5 H4 0.9500
C16 C17 1.533(3)
C4 H3 0.9500
C12 C11 1.379(3)
C12 H9 0.9500
C11 H8 0.9500
C17 F1A 1.223(5)
C17 F3 1.263(4)
C17 F2 1.340(3)
C17 F2A 1.343(4)
C17 F1 1.348(4)
C17 F3A 1.350(5)

loop_
_geom_hbond_atom_site_label_D
_geom_hbond_atom_site_label_H
_geom_hbond_atom_site_label_A
_geom_hbond_site_symmetry_A
_geom_hbond_distance_DH
_geom_hbond_distance_HA
_geom_hbond_distance_DA
_geom_hbond_angle_DHA
_geom_hbond_publ_flag
N2 H11 O3 2_656 0.88(2) 2.30(2) 2.966(2) 134(2) yes
N2 H12 O3 . 0.90(2) 2.01(2) 2.889(2) 166(2) yes
O2 H13 O1 . 0.90(2) 1.54(2) 2.4326(18) 173(2) yes
